data_4122093
loop_
_publ_author_name
'Iwasaki, Takanori'
'Miyata, Yoshinori'
'Akimoto, Ryo'
'Fujii, Yuuki'
'Kuniyasu, Hitoshi'
'Kambe, Nobuaki'

_publ_section_title
;
 Diarylrhodates as promising active catalysts for the arylation of vinyl
 ethers with grignard reagents.
;
_journal_issue 26
_journal_name_full 'Journal of the American Chemical Society'
_journal_page_first 9260
_journal_page_last 9263
_journal_paper_doi 10.1021/ja5043534
_journal_volume 136
_journal_year 2014
_chemical_formula_moiety 'C32 H52 Li O6 Rh'
_chemical_formula_sum 'C32 H52 Li O6 Rh'
_chemical_formula_weight 642.61
_chemical_melting_point 368
_chemical_name_common 'RhPh2(cod) Li(dme)3'
_chemical_name_systematic 'tris(1,2-dimethoxyethane)lithium (h4-1,5-cyclooctadiene)diphenylrhodate(I)'
_chemical_properties_physical 'air-sensitive, moisture-sensitive, oxygen-sensitive'
_space_group_IT_number 15
_symmetry_cell_setting monoclinic
_symmetry_Int_Tables_number 15
_symmetry_space_group_name_Hall '-C 2yc'
_symmetry_space_group_name_H-M 'C 1 2/c 1'
_atom_sites_solution_hydrogens geom
_atom_sites_solution_primary direct
_atom_sites_solution_secondary difmap
_cell_angle_alpha 90.0000
_cell_angle_beta 109.64(4)
_cell_angle_gamma 90.0000
_cell_formula_units_Z 4
_cell_length_a 15.564(4)
_cell_length_b 16.3801(16)
_cell_length_c 13.740(8)
_cell_measurement_reflns_used 13304
_cell_measurement_temperature 123
_cell_measurement_theta_max 27.40
_cell_measurement_theta_min 3.13
_cell_volume 3299(2)
_computing_cell_refinement 'RAPID AUTO'
_computing_data_collection 'RAPID AUTO (Rigaku, ????)'
_computing_data_reduction 'RAPID AUTO'
_computing_molecular_graphics 'CrystalStructure 4.0'
_computing_publication_material 'CrystalStructure 4.0 (Rigaku, 2010)'
_computing_structure_refinement 'SHELXL97 (Sheldrick, 2008)'
_computing_structure_solution 'SIR2004 (Burla, et al., 2005)'
_diffrn_ambient_temperature 123
_diffrn_detector_area_resol_mean 5.000
_diffrn_measured_fraction_theta_full 0.998
_diffrn_measured_fraction_theta_max 0.998
_diffrn_measurement_device_type 'Rigaku R-AXIS RAPID'
_diffrn_measurement_method \w
_diffrn_radiation_type 'Mo K\a'
_diffrn_radiation_wavelength 0.71075
_diffrn_reflns_av_R_equivalents 0.1160
_diffrn_reflns_limit_h_max 20
_diffrn_reflns_limit_h_min -20
_diffrn_reflns_limit_k_max 21
_diffrn_reflns_limit_k_min -21
_diffrn_reflns_limit_l_max 17
_diffrn_reflns_limit_l_min -17
_diffrn_reflns_number 25899
_diffrn_reflns_theta_full 27.49
_diffrn_reflns_theta_max 27.49
_diffrn_standards_number 0
_exptl_absorpt_coefficient_mu 0.555
_exptl_absorpt_correction_T_max 0.973
_exptl_absorpt_correction_T_min 0.548
_exptl_absorpt_correction_type multi-scan
_exptl_absorpt_process_details 'ABSCOR (Rigaku, 1995)'
_exptl_crystal_colour yellow
_exptl_crystal_density_diffrn 1.294
_exptl_crystal_density_method 'not measured'
_exptl_crystal_description chip
_exptl_crystal_F_000 1360.00
_exptl_crystal_recrystallization_method 'dietnhyl ether/1,2-dimethoxyethane/pentane at 248 K'
_exptl_crystal_size_max 0.200
_exptl_crystal_size_mid 0.200
_exptl_crystal_size_min 0.050
_refine_diff_density_max 1.270
_refine_diff_density_min -0.440
_refine_ls_extinction_method none
_refine_ls_goodness_of_fit_ref 1.004
_refine_ls_hydrogen_treatment constr
_refine_ls_number_parameters 201
_refine_ls_number_reflns 3789
_refine_ls_number_restraints 0
_refine_ls_R_factor_gt 0.0603
_refine_ls_shift/su_max 0.001
_refine_ls_structure_factor_coef Fsqd
_refine_ls_weighting_details 'w = 1/[\s^2^(Fo^2^)+(0.0772P)^2^+0.0000P] where P=(Fo^2^+2Fc^2^)/3'
_refine_ls_weighting_scheme calc
_refine_ls_wR_factor_ref 0.1416
_reflns_number_gt 2714
_reflns_number_total 3789
_reflns_threshold_expression F^2^>2.0\s(F^2^)
_cod_data_source_file ja5043534_si_002.cif
_cod_data_source_block RhPh2(cod)Li(dme)3
_cod_depositor_comments 'Adding full bibliography for 4122092--4122093.cif.'
_cod_original_cell_volume 3299(3)
_cod_original_sg_symbol_H-M 'C 2/c'
_cod_database_code 4122093

loop_
_symmetry_equiv_pos_site_id
_symmetry_equiv_pos_as_xyz
1 +X,+Y,+Z
2 -X,+Y,1/2-Z
3 -X,-Y,-Z
4 +X,-Y,1/2+Z
5 1/2+X,1/2+Y,+Z
6 1/2-X,1/2+Y,1/2-Z
7 1/2-X,1/2-Y,-Z
8 1/2+X,1/2-Y,1/2+Z

loop_
_atom_site_label
_atom_site_type_symbol
_atom_site_fract_x
_atom_site_fract_y
_atom_site_fract_z
_atom_site_U_iso_or_equiv
_atom_site_adp_type
_atom_site_occupancy
_atom_site_symmetry_multiplicity
_atom_site_calc_flag
_atom_site_refinement_flags
Rh1 Rh 0.5000 0.19448(3) 0.2500 0.03520(18) Uani 1.0 4 d .
O1 O 0.4229(3) 0.2362(3) 0.6375(3) 0.0781(12) Uani 1.0 8 d .
O2 O 0.6084(5) 0.3057(5) 0.6982(7) 0.0464(17) Uani 0.5000 8 d .
O3 O 0.4247(3) 0.4233(3) 0.6675(3) 0.0687(11) Uani 1.0 8 d .
O4 O 0.5645(6) 0.3068(5) 0.6369(8) 0.0586(19) Uani 0.5000 8 d .
C1 C 0.4035(3) 0.2853(3) 0.2277(4) 0.0399(10) Uani 1.0 8 d .
C2 C 0.3925(4) 0.3342(3) 0.3057(4) 0.0513(12) Uani 1.0 8 d .
C3 C 0.3244(4) 0.3933(3) 0.2894(4) 0.0595(14) Uani 1.0 8 d .
C4 C 0.2648(3) 0.4072(4) 0.1906(5) 0.0598(14) Uani 1.0 8 d .
C5 C 0.2736(4) 0.3619(3) 0.1112(5) 0.0623(15) Uani 1.0 8 d .
C6 C 0.3399(3) 0.3025(3) 0.1294(4) 0.0513(12) Uani 1.0 8 d .
C7 C 0.3967(3) 0.1047(3) 0.1793(4) 0.0502(12) Uani 1.0 8 d .
C8 C 0.4143(3) 0.1021(3) 0.2837(4) 0.0481(12) Uani 1.0 8 d .
C9 C 0.4703(4) 0.0363(4) 0.3518(5) 0.0685(16) Uani 1.0 8 d .
C10 C 0.5689(4) 0.0449(4) 0.3824(5) 0.0758(18) Uani 1.0 8 d .
C11 C 0.3423(5) 0.2006(4) 0.6483(6) 0.088(2) Uani 1.0 8 d .
C12 C 0.4540(6) 0.2031(4) 0.5677(6) 0.091(3) Uani 1.0 8 d .
C13 C 0.5435(7) 0.2364(7) 0.5783(7) 0.052(3) Uani 0.5000 8 d .
C14 C 0.6471(5) 0.3524(5) 0.6429(6) 0.091(2) Uani 1.0 8 d .
C15 C 0.3733(6) 0.4241(4) 0.5608(5) 0.123(4) Uani 1.0 8 d .
C16 C 0.4764(4) 0.4959(3) 0.6938(4) 0.0533(13) Uani 1.0 8 d .
C17 C 0.3155(9) 0.2794(8) 0.7162(12) 0.086(4) Uani 0.5000 8 d .
Li1 Li 0.5000 0.3224(6) 0.7500 0.047(3) Uani 1.0 4 d .
H2 H 0.4338 0.3268 0.3740 0.0616 Uiso 1.0 8 calc R
H3 H 0.3191 0.4237 0.3460 0.0714 Uiso 1.0 8 calc R
H4 H 0.2185 0.4475 0.1782 0.0717 Uiso 1.0 8 calc R
H5 H 0.2336 0.3713 0.0427 0.0748 Uiso 1.0 8 calc R
H6 H 0.3430 0.2714 0.0723 0.0615 Uiso 1.0 8 calc R
H7 H 0.3359 0.1288 0.1398 0.0603 Uiso 1.0 8 calc R
H8 H 0.3643 0.1242 0.3065 0.0577 Uiso 1.0 8 calc R
H9A H 0.4536 0.0337 0.4153 0.0822 Uiso 1.0 8 calc R
H9B H 0.4529 -0.0166 0.3156 0.0822 Uiso 1.0 8 calc R
H10A H 0.5952 -0.0094 0.3776 0.0910 Uiso 1.0 8 calc R
H10B H 0.5924 0.0617 0.4559 0.0910 Uiso 1.0 8 calc R
H11A H 0.3555 0.1491 0.6884 0.1061 Uiso 1.0 8 calc R
H11B H 0.2941 0.1912 0.5807 0.1061 Uiso 1.0 8 calc R
H12A H 0.4110 0.2145 0.4975 0.1096 Uiso 1.0 8 calc R
H12B H 0.4584 0.1431 0.5773 0.1096 Uiso 1.0 8 calc R
H13A H 0.5905 0.1946 0.6105 0.0628 Uiso 0.5000 8 calc R
H13B H 0.5460 0.2482 0.5087 0.0628 Uiso 0.5000 8 calc R
H15A H 0.4148 0.4229 0.5207 0.1471 Uiso 1.0 8 calc R
H15B H 0.3363 0.4739 0.5441 0.1471 Uiso 1.0 8 calc R
H15C H 0.3333 0.3762 0.5436 0.1471 Uiso 1.0 8 calc R
H16A H 0.4359 0.5441 0.6733 0.0640 Uiso 1.0 8 calc R
H16B H 0.5215 0.4983 0.6573 0.0640 Uiso 1.0 8 calc R
H17A H 0.2922 0.3261 0.6690 0.1029 Uiso 0.5000 8 calc R
H17B H 0.2661 0.2614 0.7417 0.1029 Uiso 0.5000 8 calc R

loop_
_atom_site_aniso_label
_atom_site_aniso_U_11
_atom_site_aniso_U_22
_atom_site_aniso_U_33
_atom_site_aniso_U_12
_atom_site_aniso_U_13
_atom_site_aniso_U_23
Rh1 0.0281(3) 0.0419(3) 0.0370(3) 0.0000 0.01287(18) 0.0000
O1 0.051(3) 0.103(4) 0.083(3) -0.013(3) 0.025(2) -0.038(3)
O2 0.037(4) 0.046(4) 0.064(5) 0.014(4) 0.027(4) 0.015(5)
O3 0.064(3) 0.060(3) 0.059(3) 0.0216(19) -0.0100(18) -0.0219(18)
O4 0.063(6) 0.044(4) 0.084(6) 0.003(5) 0.044(5) 0.009(5)
C1 0.035(3) 0.043(3) 0.046(3) -0.0031(18) 0.020(2) 0.0039(19)
C2 0.051(3) 0.062(3) 0.044(3) 0.019(3) 0.019(3) 0.013(3)
C3 0.059(3) 0.063(4) 0.072(4) 0.015(3) 0.042(3) 0.012(3)
C4 0.035(3) 0.049(3) 0.092(4) 0.007(3) 0.017(3) 0.021(3)
C5 0.046(3) 0.054(4) 0.067(4) -0.001(3) -0.007(3) 0.011(3)
C6 0.050(3) 0.046(3) 0.050(3) -0.011(3) 0.007(3) 0.005(3)
C7 0.036(3) 0.053(3) 0.059(3) -0.001(2) 0.012(3) -0.010(3)
C8 0.033(3) 0.046(3) 0.066(4) -0.002(2) 0.018(3) 0.007(3)
C9 0.057(4) 0.067(4) 0.087(4) 0.006(3) 0.033(3) 0.030(3)
C10 0.051(4) 0.081(4) 0.087(5) -0.008(3) 0.012(3) 0.040(4)
C11 0.064(4) 0.092(5) 0.105(5) -0.011(4) 0.023(4) 0.025(4)
C12 0.138(7) 0.068(5) 0.092(5) -0.015(4) 0.070(5) -0.019(4)
C13 0.065(7) 0.058(6) 0.041(5) 0.031(6) 0.028(5) 0.002(5)
C14 0.067(4) 0.111(6) 0.118(6) -0.014(4) 0.061(4) 0.007(5)
C15 0.134(7) 0.079(5) 0.088(5) 0.045(5) -0.051(5) -0.036(4)
C16 0.049(3) 0.064(4) 0.049(3) 0.018(3) 0.019(3) -0.003(3)
C17 0.064(8) 0.085(9) 0.124(12) 0.006(7) 0.052(9) 0.029(8)
Li1 0.038(6) 0.051(7) 0.053(7) 0.0000 0.016(5) 0.0000

loop_
_atom_type_symbol
_atom_type_description
_atom_type_scat_dispersion_real
_atom_type_scat_dispersion_imag
_atom_type_scat_source
Rh Rh -1.1178 0.9187
;
International Tables for Crystallography
(1992, Vol. C, Tables 4.2.6.8 and 6.1.1.4)
;
C C 0.0033 0.0016
;
International Tables for Crystallography
(1992, Vol. C, Tables 4.2.6.8 and 6.1.1.4)
;
H H 0.0000 0.0000
;
International Tables for Crystallography
(1992, Vol. C, Table 6.1.1.4)
;
O O 0.0106 0.0060
;
International Tables for Crystallography
(1992, Vol. C, Tables 4.2.6.8 and 6.1.1.4)
;
Li Li -0.0003 0.0001
;
International Tables for Crystallography
(1992, Vol. C, Tables 4.2.6.8 and 6.1.1.4)
;

loop_
_geom_angle_atom_site_label_1
_geom_angle_atom_site_label_2
_geom_angle_atom_site_label_3
_geom_angle
_geom_angle_publ_flag
_geom_angle_site_symmetry_1
_geom_angle_site_symmetry_3
C1 Rh1 C1 87.64(17) yes . 2_655
C1 Rh1 C7 91.71(17) yes . .
C1 Rh1 C7 162.8(2) yes . 2_655
C1 Rh1 C8 93.79(18) yes . .
C1 Rh1 C8 160.33(18) yes . 2_655
C1 Rh1 C7 162.8(2) yes 2_655 .
C1 Rh1 C7 91.71(17) yes 2_655 2_655
C1 Rh1 C8 160.33(18) yes 2_655 .
C1 Rh1 C8 93.79(18) yes 2_655 2_655
C7 Rh1 C7 93.92(17) yes . 2_655
C7 Rh1 C8 36.88(19) yes . .
C7 Rh1 C8 81.18(18) yes . 2_655
C7 Rh1 C8 81.18(18) yes 2_655 .
C7 Rh1 C8 36.88(19) yes 2_655 2_655
C8 Rh1 C8 91.41(18) yes . 2_655
C11 O1 C12 116.8(6) yes . .
C11 O1 Li1 119.4(4) yes . .
C12 O1 Li1 122.7(5) yes . .
O4 O2 C14 78.6(10) yes . .
O4 O2 C17 161.4(12) yes . 2_656
O4 O2 Li1 82.4(9) yes . .
C14 O2 C17 103.3(9) yes . 2_656
C14 O2 Li1 133.7(7) yes . .
C17 O2 Li1 107.7(9) yes 2_656 .
C15 O3 C16 109.3(5) yes . .
C15 O3 Li1 125.4(4) yes . .
C16 O3 Li1 110.7(3) yes . .
O2 O4 C13 119.5(10) yes . .
O2 O4 C14 64.9(9) yes . .
O2 O4 Li1 73.2(9) yes . .
C13 O4 C14 119.4(10) yes . .
C13 O4 Li1 116.6(8) yes . .
C14 O4 Li1 121.1(7) yes . .
Rh1 C1 C2 124.9(3) yes . .
Rh1 C1 C6 121.9(4) yes . .
C2 C1 C6 113.2(4) yes . .
C1 C2 C3 123.9(4) yes . .
C2 C3 C4 119.6(6) yes . .
C3 C4 C5 118.8(5) yes . .
C4 C5 C6 120.6(5) yes . .
C1 C6 C5 123.9(5) yes . .
Rh1 C7 C8 72.1(3) yes . .
Rh1 C7 C10 110.2(4) yes . 2_655
C8 C7 C10 125.8(5) yes . 2_655
Rh1 C8 C7 71.1(3) yes . .
Rh1 C8 C9 111.4(4) yes . .
C7 C8 C9 123.2(5) yes . .
C8 C9 C10 116.4(5) yes . .
C7 C10 C9 116.1(5) yes 2_655 .
O1 C11 C17 97.5(7) yes . .
O1 C12 C13 110.0(7) yes . .
O4 C13 C12 113.7(10) yes . .
O2 C14 O4 36.5(5) yes . .
O3 C16 C16 107.9(4) yes . 2_656
O2 C17 C11 112.8(9) yes 2_656 .
O1 Li1 O1 97.4(5) yes . 2_656
O1 Li1 O2 89.3(4) yes . .
O1 Li1 O2 80.6(3) yes . 2_656
O1 Li1 O3 93.05(15) yes . .
O1 Li1 O3 167.3(4) yes . 2_656
O1 Li1 O4 71.4(3) yes . .
O1 Li1 O4 99.2(4) yes . 2_656
O1 Li1 O2 80.6(3) yes 2_656 .
O1 Li1 O2 89.3(4) yes 2_656 2_656
O1 Li1 O3 167.3(4) yes 2_656 .
O1 Li1 O3 93.05(15) yes 2_656 2_656
O1 Li1 O4 99.2(4) yes 2_656 .
O1 Li1 O4 71.4(3) yes 2_656 2_656
O2 Li1 O2 164.8(7) yes . 2_656
O2 Li1 O3 106.8(4) yes . .
O2 Li1 O3 85.3(3) yes . 2_656
O2 Li1 O4 24.4(3) yes . .
O2 Li1 O4 151.5(4) yes . 2_656
O2 Li1 O3 85.3(3) yes 2_656 .
O2 Li1 O3 106.8(4) yes 2_656 2_656
O2 Li1 O4 151.5(4) yes 2_656 .
O2 Li1 O4 24.4(3) yes 2_656 2_656
O3 Li1 O3 77.6(4) yes . 2_656
O3 Li1 O4 90.9(3) yes . .
O3 Li1 O4 99.9(4) yes . 2_656
O3 Li1 O4 99.9(4) yes 2_656 .
O3 Li1 O4 90.9(3) yes 2_656 2_656
O4 Li1 O4 166.2(6) yes . 2_656
C1 C2 H2 118.047 no . .
C3 C2 H2 118.065 no . .
C2 C3 H3 120.194 no . .
C4 C3 H3 120.192 no . .
C3 C4 H4 120.596 no . .
C5 C4 H4 120.607 no . .
C4 C5 H5 119.699 no . .
C6 C5 H5 119.704 no . .
C1 C6 H6 118.072 no . .
C5 C6 H6 118.074 no . .
Rh1 C7 H7 113.678 no . .
C8 C7 H7 113.680 no . .
C10 C7 H7 113.683 no 2_655 .
Rh1 C8 H8 114.464 no . .
C7 C8 H8 114.471 no . .
C9 C8 H8 114.474 no . .
C8 C9 H9A 108.182 no . .
C8 C9 H9B 108.183 no . .
C10 C9 H9A 108.186 no . .
C10 C9 H9B 108.175 no . .
H9A C9 H9B 107.333 no . .
C7 C10 H10A 108.264 no 2_655 .
C7 C10 H10B 108.261 no 2_655 .
C9 C10 H10A 108.255 no . .
C9 C10 H10B 108.261 no . .
H10A C10 H10B 107.382 no . .
O1 C11 H11A 112.257 no . .
O1 C11 H11B 112.261 no . .
C17 C11 H11A 112.261 no . .
C17 C11 H11B 112.259 no . .
H11A C11 H11B 109.855 no . .
O1 C12 H12A 109.658 no . .
O1 C12 H12B 109.664 no . .
C13 C12 H12A 109.654 no . .
C13 C12 H12B 109.657 no . .
H12A C12 H12B 108.171 no . .
O4 C13 H13A 108.817 no . .
O4 C13 H13B 108.824 no . .
C12 C13 H13A 108.805 no . .
C12 C13 H13B 108.815 no . .
H13A C13 H13B 107.681 no . .
O3 C15 H15A 109.469 no . .
O3 C15 H15B 109.473 no . .
O3 C15 H15C 109.469 no . .
H15A C15 H15B 109.472 no . .
H15A C15 H15C 109.464 no . .
H15B C15 H15C 109.480 no . .
O3 C16 H16A 110.113 no . .
O3 C16 H16B 110.115 no . .
C16 C16 H16A 110.112 no 2_656 .
C16 C16 H16B 110.113 no 2_656 .
H16A C16 H16B 108.441 no . .
O2 C17 H17A 109.035 no 2_656 .
O2 C17 H17B 109.028 no 2_656 .
C11 C17 H17A 109.032 no . .
C11 C17 H17B 109.031 no . .
H17A C17 H17B 107.805 no . .

loop_
_geom_bond_atom_site_label_1
_geom_bond_atom_site_label_2
_geom_bond_distance
_geom_bond_publ_flag
_geom_bond_site_symmetry_2
Rh1 C1 2.062(5) yes .
Rh1 C1 2.062(5) yes 2_655
Rh1 C7 2.155(5) yes .
Rh1 C7 2.155(5) yes 2_655
Rh1 C8 2.167(5) yes .
Rh1 C8 2.167(5) yes 2_655
O1 C11 1.436(9) yes .
O1 C12 1.326(10) yes .
O1 Li1 2.139(8) yes .
O2 O4 0.888(11) yes .
O2 C14 1.353(12) yes .
O2 C17 1.427(14) yes 2_656
O2 Li1 2.058(9) yes .
O3 C15 1.415(7) yes .
O3 C16 1.414(6) yes .
O3 Li1 2.120(9) yes .
O4 C13 1.380(13) yes .
O4 C14 1.465(12) yes .
O4 Li1 2.131(12) yes .
C1 C2 1.393(8) yes .
C1 C6 1.409(6) yes .
C2 C3 1.397(8) yes .
C3 C4 1.382(7) yes .
C4 C5 1.364(9) yes .
C5 C6 1.378(7) yes .
C7 C8 1.367(7) yes .
C7 C10 1.507(9) yes 2_655
C8 C9 1.499(7) yes .
C9 C10 1.457(8) yes .
C11 C17 1.724(17) yes .
C12 C13 1.458(14) yes .
C16 C16 1.470(6) yes 2_656
C2 H2 0.950 no .
C3 H3 0.950 no .
C4 H4 0.950 no .
C5 H5 0.950 no .
C6 H6 0.950 no .
C7 H7 1.000 no .
C8 H8 1.000 no .
C9 H9A 0.990 no .
C9 H9B 0.990 no .
C10 H10A 0.990 no .
C10 H10B 0.990 no .
C11 H11A 0.990 no .
C11 H11B 0.990 no .
C12 H12A 0.990 no .
C12 H12B 0.990 no .
C13 H13A 0.990 no .
C13 H13B 0.990 no .
C15 H15A 0.980 no .
C15 H15B 0.980 no .
C15 H15C 0.980 no .
C16 H16A 0.990 no .
C16 H16B 0.990 no .
C17 H17A 0.990 no .
C17 H17B 0.990 no .

loop_
_geom_contact_atom_site_label_1
_geom_contact_atom_site_label_2
_geom_contact_distance
_geom_contact_publ_flag
_geom_contact_site_symmetry_2
Rh1 C2 3.079(6) no 2_655
Rh1 C6 3.052(5) no 2_655
Rh1 C9 3.053(6) no 2_655
Rh1 C10 3.026(6) no .
O1 C15 3.261(8) no .
O2 C12 2.987(10) no .
O3 C14 3.367(10) no 2_656
O3 C17 3.107(15) no .
O4 C11 3.311(12) no 2_656
O4 C15 3.399(12) no .
O4 C16 3.579(11) no .
C1 C2 3.451(8) no 2_655
C1 C4 2.858(7) no .
C2 C5 2.730(7) no .
C3 C6 2.731(8) no .
C6 C7 3.368(7) no .
C7 C10 3.303(7) no .
C8 C9 3.178(9) no 2_655
C9 C9 3.229(10) no 2_655
C9 C10 3.070(9) no 2_655
C10 C10 3.549(8) no 2_655
C13 C17 3.019(15) no 2_656
C15 C16 3.595(8) no 2_656
C15 C17 3.505(17) no .
C2 C16 3.449(8) no 3_666
C3 C11 3.364(10) no 7_556
C3 C15 3.581(9) no .
C3 C16 3.532(8) no 3_666
C3 C16 3.566(9) no 4_564
C3 C17 3.554(15) no 7_556
C11 C3 3.364(10) no 7_556
C15 C3 3.581(9) no .
C16 C2 3.449(8) no 3_666
C16 C3 3.532(8) no 3_666
C16 C3 3.566(9) no 4_565
C17 C3 3.554(15) no 7_556
Rh1 H2 3.1379 no .
Rh1 H2 3.1379 no 2_655
Rh1 H6 3.0844 no .
Rh1 H6 3.0844 no 2_655
Rh1 H7 2.7156 no 2_655
Rh1 H8 2.7372 no 2_655
Rh1 H10B 3.4737 no .
Rh1 H10B 3.4737 no 2_655
O1 H13A 2.8373 no .
O1 H13B 3.0202 no .
O1 H15A 3.4360 no .
O1 H15C 2.7675 no .
O1 H17A 2.6627 no .
O1 H17B 3.2442 no .
O2 H11A 2.9559 no 2_656
O2 H11B 3.4573 no 2_656
O2 H12B 3.5632 no .
O2 H13A 2.1481 no .
O2 H13B 2.6290 no .
O2 H15C 3.5472 no 2_656
O2 H16B 3.4033 no .
O3 H16A 3.1960 no 2_656
O3 H16B 2.5782 no 2_656
O3 H17A 2.6100 no .
O4 H11A 3.4600 no 2_656
O4 H12A 2.9302 no .
O4 H12B 3.1104 no .
O4 H15A 3.0157 no .
O4 H15C 3.5756 no .
O4 H16B 3.2398 no .
O4 H17A 2.8618 no 2_656
O4 H17B 2.7065 no 2_656
C1 H2 3.3477 no 2_655
C1 H3 3.3079 no .
C1 H5 3.3044 no .
C1 H7 2.8787 no .
C1 H8 2.9928 no .
C2 H4 3.2657 no .
C2 H6 3.2056 no .
C2 H8 3.4681 no .
C3 H5 3.2248 no .
C4 H2 3.2475 no .
C4 H6 3.2243 no .
C5 H3 3.2252 no .
C6 H2 3.2080 no .
C6 H2 3.5602 no 2_655
C6 H4 3.2425 no .
C6 H7 2.8514 no .
C7 H6 3.0813 no .
C7 H9A 3.2739 no .
C7 H9A 3.2407 no 2_655
C7 H9B 2.6679 no .
C7 H9B 3.0527 no 2_655
C8 H9B 3.4348 no 2_655
C8 H10A 3.2379 no .
C8 H10A 2.8361 no 2_655
C8 H10B 3.0514 no .
C8 H10B 3.3238 no 2_655
C9 H7 3.3257 no .
C9 H7 3.3435 no 2_655
C9 H9B 3.0520 no 2_655
C9 H10A 3.0613 no 2_655
C10 H8 3.2693 no .
C10 H8 3.3638 no 2_655
C10 H9B 2.8116 no 2_655
C11 H12A 2.6418 no .
C11 H12B 2.5081 no .
C11 H13A 3.1234 no 2_656
C11 H15C 3.1983 no .
C12 H11A 2.7546 no .
C12 H11B 2.5606 no .
C12 H15C 3.3559 no .
C13 H11A 3.3765 no 2_656
C13 H15A 3.5919 no .
C13 H17B 3.1828 no 2_656
C14 H13A 2.7187 no .
C14 H13B 2.6159 no .
C14 H16B 3.1358 no .
C14 H17A 2.4730 no 2_656
C14 H17B 2.2628 no 2_656
C15 H16A 2.4872 no .
C15 H16B 2.5487 no .
C15 H17A 2.7650 no .
C16 H15A 2.5446 no .
C16 H15B 2.4706 no .
C16 H15C 3.1581 no .
C17 H13A 2.7196 no 2_656
C17 H15C 2.9429 no .
Li1 H11A 3.5427 no .
Li1 H11A 3.5427 no 2_656
Li1 H13A 3.4424 no .
Li1 H13A 3.4424 no 2_656
Li1 H15A 3.4040 no .
Li1 H15A 3.4040 no 2_656
Li1 H15C 3.2563 no .
Li1 H15C 3.2563 no 2_656
Li1 H16B 3.2125 no .
Li1 H16B 3.2125 no 2_656
Li1 H17A 3.0470 no .
Li1 H17A 3.0470 no 2_656
H2 H3 2.3221 no .
H2 H6 3.4230 no 2_655
H2 H8 3.5180 no .
H3 H4 2.3435 no .
H4 H5 2.3185 no .
H5 H6 2.2959 no .
H6 H7 2.5299 no .
H7 H8 2.1832 no .
H7 H9B 3.4446 no .
H7 H10A 2.5500 no 2_655
H7 H10B 2.2728 no 2_655
H8 H9A 2.2287 no .
H8 H9B 2.6683 no .
H8 H10A 3.5567 no 2_655
H9A H10A 2.5277 no .
H9A H10B 2.0923 no .
H9B H9B 2.6769 no 2_655
H9B H10A 2.0918 no .
H9B H10A 2.5061 no 2_655
H9B H10B 2.6945 no .
H11A H12A 3.2092 no .
H11A H12B 2.5598 no .
H11A H12B 3.5347 no 2_656
H11A H13A 2.7085 no 2_656
H11A H17A 3.0449 no .
H11A H17B 2.5566 no .
H11B H12A 2.4821 no .
H11B H12B 2.6913 no .
H11B H15C 3.1661 no .
H11B H17A 2.5260 no .
H11B H17B 2.6556 no .
H12A H13A 2.7210 no .
H12A H13B 2.1275 no .
H12A H15A 3.4266 no .
H12A H15C 3.0649 no .
H12B H13A 2.1243 no .
H12B H13B 2.5638 no .
H13A H17B 2.6930 no 2_656
H13B H15A 3.5511 no .
H15A H16A 2.8254 no .
H15A H16B 2.3897 no .
H15A H17A 3.5950 no .
H15B H16A 2.2422 no .
H15B H16B 2.8061 no .
H15B H17A 3.1724 no .
H15C H16A 3.3721 no .
H15C H16B 3.4552 no .
H15C H17A 2.1894 no .
H16A H16A 2.3655 no 2_656
H16A H16B 2.3197 no 2_656
H16B H16B 2.8423 no 2_656
Rh1 H13B 3.4937 no .
Rh1 H13B 3.4937 no 2_655
O4 H2 3.5144 no .
C1 H16A 2.9793 no 4_564
C1 H17B 2.9120 no 7_556
C2 H12A 3.2180 no .
C2 H13B 3.3145 no .
C2 H15A 3.2039 no .
C2 H16A 3.2673 no 3_666
C2 H16A 2.9278 no 4_564
C2 H16B 3.0208 no 3_666
C2 H17B 2.8088 no 7_556
C3 H11A 2.9977 no 7_556
C3 H11B 3.2730 no 7_556
C3 H15A 3.0502 no .
C3 H15C 3.4591 no .
C3 H16A 2.9111 no 4_564
C3 H16B 2.8749 no 3_666
C3 H17B 2.8601 no 7_556
C4 H9B 3.5855 no 6_555
C4 H10B 3.4702 no 8_454
C4 H11A 3.0348 no 7_556
C4 H13A 3.0570 no 8_454
C4 H15B 3.2544 no 4_564
C4 H16A 2.8660 no 4_564
C4 H17B 3.0033 no 7_556
C5 H6 3.3674 no 7_555
C5 H7 3.2967 no 7_555
C5 H10B 3.1665 no 8_454
C5 H13A 2.9936 no 8_454
C5 H15B 3.1054 no 4_564
C5 H16A 2.8347 no 4_564
C5 H17B 3.0632 no 7_556
C6 H6 3.4563 no 7_555
C6 H13B 3.1313 no 2_655
C6 H16A 2.8815 no 4_564
C6 H17B 2.9872 no 7_556
C7 H5 3.0679 no 7_555
C8 H4 3.4182 no 6_545
C8 H12A 3.4823 no .
C8 H17B 3.5149 no 7_556
C9 H4 3.1778 no 6_545
C9 H9A 3.2269 no 3_656
C9 H10B 3.4992 no 3_656
C9 H12B 3.1763 no 3_656
C10 H5 3.0840 no 8_555
C10 H9A 3.1885 no 3_656
C10 H12B 3.1825 no 3_656
C11 H3 3.2554 no 7_556
C11 H10A 3.3333 no 3_656
C11 H15C 3.3411 no 7_556
C12 H2 3.2756 no .
C12 H9A 3.4752 no .
C12 H9B 3.5267 no 3_656
C12 H10A 3.4059 no 3_656
C13 H2 3.1253 no .
C13 H6 3.1920 no 2_655
C13 H10B 3.5306 no .
C14 H6 3.2912 no 2_655
C14 H7 2.9685 no 8_555
C14 H8 3.3933 no 8_555
C15 H2 3.4107 no .
C15 H3 2.7834 no .
C15 H11B 3.2766 no 7_556
C16 H2 3.4824 no 3_666
C17 H8 3.1356 no 7_556
H2 O4 3.5144 no .
H2 C12 3.2756 no .
H2 C13 3.1253 no .
H2 C15 3.4107 no .
H2 C16 3.4824 no 3_666
H2 H12A 2.6061 no .
H2 H13B 2.4412 no .
H2 H15A 2.6498 no .
H2 H15C 3.3130 no .
H2 H16A 3.1456 no 3_666
H2 H16A 3.4845 no 4_564
H2 H16B 3.0129 no 3_666
H2 H17B 3.3125 no 7_556
H3 C11 3.2554 no 7_556
H3 C15 2.7834 no .
H3 H11A 2.8580 no 7_556
H3 H11B 2.9763 no 7_556
H3 H15A 2.3615 no .
H3 H15B 2.7689 no .
H3 H15C 2.7610 no .
H3 H16A 3.4804 no 4_564
H3 H16B 2.8046 no 3_666
H3 H17B 3.3664 no 7_556
H4 C8 3.4182 no 6_555
H4 C9 3.1778 no 6_555
H4 H8 3.2027 no 6_555
H4 H9A 2.9164 no 6_555
H4 H9B 2.7615 no 6_555
H4 H10B 3.0292 no 8_454
H4 H11A 2.9346 no 7_556
H4 H13A 3.0023 no 8_454
H4 H15B 3.2682 no 4_564
H4 H16A 3.4097 no 4_564
H4 H17B 3.5780 no 7_556
H5 C7 3.0679 no 7_555
H5 C10 3.0840 no 8_454
H5 H6 2.8490 no 7_555
H5 H7 2.3737 no 7_555
H5 H10A 3.4088 no 8_454
H5 H10B 2.3864 no 8_454
H5 H13A 2.8970 no 8_454
H5 H13B 3.4141 no 8_454
H5 H15B 2.9939 no 4_564
H5 H16A 3.3551 no 4_564
H6 C5 3.3674 no 7_555
H6 C6 3.4563 no 7_555
H6 C13 3.1920 no 2_655
H6 C14 3.2912 no 2_655
H6 H5 2.8490 no 7_555
H6 H6 2.9913 no 7_555
H6 H13A 3.2730 no 2_655
H6 H13B 2.3789 no 2_655
H6 H16A 3.4355 no 4_564
H6 H17B 3.5526 no 7_556
H7 C5 3.2967 no 7_555
H7 C14 2.9685 no 8_454
H7 H5 2.3737 no 7_555
H7 H17B 3.1853 no 7_556
H8 C14 3.3933 no 8_454
H8 C17 3.1356 no 7_556
H8 H4 3.2027 no 6_545
H8 H12A 2.8848 no .
H8 H12B 3.5246 no .
H8 H17A 2.6939 no 7_556
H8 H17B 2.6776 no 7_556
H9A C9 3.2269 no 3_656
H9A C10 3.1885 no 3_656
H9A C12 3.4752 no .
H9A H4 2.9164 no 6_545
H9A H9A 2.5427 no 3_656
H9A H9B 3.5011 no 3_656
H9A H10A 3.2087 no 3_656
H9A H10B 2.6353 no 3_656
H9A H12A 3.3156 no .
H9A H12B 2.8395 no .
H9A H12B 3.1899 no 3_656
H9B C4 3.5855 no 6_545
H9B C12 3.5267 no 3_656
H9B H4 2.7615 no 6_545
H9B H9A 3.5011 no 3_656
H9B H10B 3.5213 no 3_656
H9B H11A 2.8784 no 4_554
H9B H12B 2.6458 no 3_656
H9B H13A 3.2335 no 3_656
H10A C11 3.3333 no 3_656
H10A C12 3.4059 no 3_656
H10A H5 3.4088 no 8_555
H10A H9A 3.2087 no 3_656
H10A H11A 2.6675 no 3_656
H10A H11B 3.3910 no 3_656
H10A H12B 2.4956 no 3_656
H10B C4 3.4702 no 8_555
H10B C5 3.1665 no 8_555
H10B C9 3.4992 no 3_656
H10B C13 3.5306 no .
H10B H4 3.0292 no 8_555
H10B H5 2.3864 no 8_555
H10B H9A 2.6353 no 3_656
H10B H9B 3.5213 no 3_656
H10B H12B 3.3542 no .
H10B H12B 3.4416 no 3_656
H10B H13A 3.0500 no .
H10B H13B 3.2763 no .
H11A C3 2.9977 no 7_556
H11A C4 3.0348 no 7_556
H11A H3 2.8580 no 7_556
H11A H4 2.9346 no 7_556
H11A H9B 2.8784 no 4_555
H11A H10A 2.6675 no 3_656
H11A H15C 3.5599 no 7_556
H11B C3 3.2730 no 7_556
H11B C15 3.2766 no 7_556
H11B H3 2.9763 no 7_556
H11B H10A 3.3910 no 3_656
H11B H11B 2.9103 no 7_556
H11B H12A 3.3804 no 7_556
H11B H15B 3.4689 no 7_556
H11B H15C 2.4074 no 7_556
H11B H17A 3.2497 no 7_556
H12A C2 3.2180 no .
H12A C8 3.4823 no .
H12A H2 2.6061 no .
H12A H8 2.8848 no .
H12A H9A 3.3156 no .
H12A H11B 3.3804 no 7_556
H12A H17A 3.2882 no 7_556
H12A H17B 3.5309 no 7_556
H12B C9 3.1763 no 3_656
H12B C10 3.1825 no 3_656
H12B H8 3.5246 no .
H12B H9A 2.8395 no .
H12B H9A 3.1899 no 3_656
H12B H9B 2.6458 no 3_656
H12B H10A 2.4956 no 3_656
H12B H10B 3.3542 no .
H12B H10B 3.4416 no 3_656
H13A C4 3.0570 no 8_555
H13A C5 2.9936 no 8_555
H13A H4 3.0023 no 8_555
H13A H5 2.8970 no 8_555
H13A H6 3.2730 no 2_655
H13A H9B 3.2335 no 3_656
H13A H10B 3.0500 no .
H13B Rh1 3.4937 no .
H13B C2 3.3145 no .
H13B C6 3.1313 no 2_655
H13B H2 2.4412 no .
H13B H5 3.4141 no 8_555
H13B H6 2.3789 no 2_655
H13B H10B 3.2763 no .
H15A C2 3.2039 no .
H15A C3 3.0502 no .
H15A H2 2.6498 no .
H15A H3 2.3615 no .
H15A H16B 3.2032 no 3_666
H15B C4 3.2544 no 4_565
H15B C5 3.1054 no 4_565
H15B H3 2.7689 no .
H15B H4 3.2682 no 4_565
H15B H5 2.9939 no 4_565
H15B H11B 3.4689 no 7_556
H15C C3 3.4591 no .
H15C C11 3.3411 no 7_556
H15C H2 3.3130 no .
H15C H3 2.7610 no .
H15C H11A 3.5599 no 7_556
H15C H11B 2.4074 no 7_556
H16A C1 2.9793 no 4_565
H16A C2 3.2673 no 3_666
H16A C2 2.9278 no 4_565
H16A C3 2.9111 no 4_565
H16A C4 2.8660 no 4_565
H16A C5 2.8347 no 4_565
H16A C6 2.8815 no 4_565
H16A H2 3.1456 no 3_666
H16A H2 3.4845 no 4_565
H16A H3 3.4804 no 4_565
H16A H4 3.4097 no 4_565
H16A H5 3.3551 no 4_565
H16A H6 3.4355 no 4_565
H16B C2 3.0208 no 3_666
H16B C3 2.8749 no 3_666
H16B H2 3.0129 no 3_666
H16B H3 2.8046 no 3_666
H16B H15A 3.2032 no 3_666
H17A H8 2.6939 no 7_556
H17A H11B 3.2497 no 7_556
H17A H12A 3.2882 no 7_556
H17B C1 2.9120 no 7_556
H17B C2 2.8088 no 7_556
H17B C3 2.8601 no 7_556
H17B C4 3.0033 no 7_556
H17B C5 3.0632 no 7_556
H17B C6 2.9872 no 7_556
H17B C8 3.5149 no 7_556
H17B H2 3.3125 no 7_556
H17B H3 3.3664 no 7_556
H17B H4 3.5780 no 7_556
H17B H6 3.5526 no 7_556
H17B H7 3.1853 no 7_556
H17B H8 2.6776 no 7_556
H17B H12A 3.5309 no 7_556

loop_
_geom_torsion_atom_site_label_1
_geom_torsion_atom_site_label_2
_geom_torsion_atom_site_label_3
_geom_torsion_atom_site_label_4
_geom_torsion
_geom_torsion_publ_flag
_geom_torsion_site_symmetry_1
_geom_torsion_site_symmetry_3
_geom_torsion_site_symmetry_4
C1 Rh1 C1 C2 -73.5(4) no . 2_655 2_655
C1 Rh1 C1 C6 107.9(4) no . 2_655 2_655
C1 Rh1 C1 C2 -73.5(4) no 2_655 . .
C1 Rh1 C1 C6 107.9(4) no 2_655 . .
C1 Rh1 C7 C8 -94.0(3) no . . .
C1 Rh1 C7 C10 143.5(3) no . . 2_655
C7 Rh1 C1 C2 123.7(4) no . . .
C7 Rh1 C1 C6 -54.8(4) no . . .
C1 Rh1 C8 C7 87.8(2) no . . .
C1 Rh1 C8 C9 -153.1(3) no . . .
C8 Rh1 C1 C2 86.9(4) no . . .
C8 Rh1 C1 C6 -91.7(4) no . . .
C1 Rh1 C7 C8 -94.0(3) no 2_655 2_655 2_655
C1 Rh1 C7 C10 143.5(3) no 2_655 2_655 .
C7 Rh1 C1 C2 123.7(4) no 2_655 2_655 2_655
C7 Rh1 C1 C6 -54.8(4) no 2_655 2_655 2_655
C1 Rh1 C8 C7 87.8(2) no 2_655 2_655 2_655
C1 Rh1 C8 C9 -153.1(3) no 2_655 2_655 2_655
C8 Rh1 C1 C2 86.9(4) no 2_655 2_655 2_655
C8 Rh1 C1 C6 -91.7(4) no 2_655 2_655 2_655
C7 Rh1 C7 C8 69.7(3) no . 2_655 2_655
C7 Rh1 C7 C10 -52.8(3) no . 2_655 .
C7 Rh1 C7 C8 69.7(3) no 2_655 . .
C7 Rh1 C7 C10 -52.8(3) no 2_655 . 2_655
C7 Rh1 C8 C7 0.0(2) no . . .
C7 Rh1 C8 C9 119.1(5) no . . .
C8 Rh1 C7 C8 0.0(2) no . . .
C8 Rh1 C7 C10 -122.5(4) no . . 2_655
C7 Rh1 C8 C7 -108.8(3) no . 2_655 2_655
C7 Rh1 C8 C9 10.3(3) no . 2_655 2_655
C8 Rh1 C7 C8 104.4(3) no 2_655 . .
C8 Rh1 C7 C10 -18.1(3) no 2_655 . 2_655
C7 Rh1 C8 C7 -108.8(3) no 2_655 . .
C7 Rh1 C8 C9 10.3(3) no 2_655 . .
C8 Rh1 C7 C8 104.4(3) no . 2_655 2_655
C8 Rh1 C7 C10 -18.1(3) no . 2_655 .
C7 Rh1 C8 C7 0.0(2) no 2_655 2_655 2_655
C7 Rh1 C8 C9 119.1(5) no 2_655 2_655 2_655
C8 Rh1 C7 C8 0.0(2) no 2_655 2_655 2_655
C8 Rh1 C7 C10 -122.5(4) no 2_655 2_655 .
C8 Rh1 C8 C7 -73.2(2) no . 2_655 2_655
C8 Rh1 C8 C9 45.9(3) no . 2_655 2_655
C8 Rh1 C8 C7 -73.2(2) no 2_655 . .
C8 Rh1 C8 C9 45.9(3) no 2_655 . .
C11 O1 C12 C13 -170.4(5) no . . .
C12 O1 C11 C17 -164.4(5) no . . .
C11 O1 Li1 O1 82.8(4) no . . 2_656
C11 O1 Li1 O2 163.2(4) no . . .
C11 O1 Li1 O2 -5.3(5) no . . 2_656
C11 O1 Li1 O3 -90.0(4) no . . .
C11 O1 Li1 O4 -179.9(4) no . . .
C11 O1 Li1 O4 10.5(6) no . . 2_656
Li1 O1 C11 C17 26.9(5) no . . .
C12 O1 Li1 O1 -85.2(5) no . . 2_656
C12 O1 Li1 O2 -4.8(6) no . . .
C12 O1 Li1 O2 -173.3(5) no . . 2_656
C12 O1 Li1 O3 102.0(5) no . . .
C12 O1 Li1 O4 12.1(5) no . . .
C12 O1 Li1 O4 -157.5(5) no . . 2_656
Li1 O1 C12 C13 -2.1(7) no . . .
O4 O2 C14 O4 0.0(6) no . . .
C14 O2 O4 C13 110.9(11) no . . .
C14 O2 O4 C14 0.0(4) no . . .
C14 O2 O4 Li1 -137.5(6) no . . .
O4 O2 Li1 O1 41.7(8) no . . .
O4 O2 Li1 O1 139.3(8) no . . 2_656
O4 O2 Li1 O3 -51.3(8) no . . .
O4 O2 Li1 O3 -126.8(8) no . . 2_656
O4 O2 Li1 O4 -0.0(6) no . . .
O4 O2 Li1 O4 150.1(11) no . . 2_656
Li1 O2 O4 C13 -111.5(11) no . . .
Li1 O2 O4 C14 137.5(5) no . . .
Li1 O2 O4 Li1 0.0(3) no . . .
C14 O2 C17 C11 -166.3(8) no . 2_656 2_656
C17 O2 C14 O4 161.1(11) no 2_656 . .
C14 O2 Li1 O1 108.0(8) no . . .
C14 O2 Li1 O1 -154.4(8) no . . 2_656
C14 O2 Li1 O3 15.0(9) no . . .
C14 O2 Li1 O3 -60.5(7) no . . 2_656
C14 O2 Li1 O4 66.2(8) no . . .
C14 O2 Li1 O4 -143.7(10) no . . 2_656
Li1 O2 C14 O4 -67.7(6) no . . .
C17 O2 Li1 O1 -122.3(7) no 2_656 . .
C17 O2 Li1 O1 -24.7(7) no 2_656 . 2_656
C17 O2 Li1 O3 144.8(7) no 2_656 . .
C17 O2 Li1 O3 69.2(7) no 2_656 . 2_656
C17 O2 Li1 O4 -164.0(11) no 2_656 . .
C17 O2 Li1 O4 -13.9(14) no 2_656 . 2_656
Li1 O2 C17 C11 48.5(11) no . 2_656 2_656
C15 O3 C16 C16 175.9(5) no . . 2_656
C15 O3 Li1 O1 -21.4(6) no . . .
C15 O3 Li1 O2 68.8(6) no . . .
C15 O3 Li1 O2 -101.7(6) no . . 2_656
C15 O3 Li1 O3 149.9(6) no . . 2_656
C15 O3 Li1 O4 50.0(6) no . . .
C15 O3 Li1 O4 -121.3(6) no . . 2_656
C16 O3 Li1 O1 -156.1(4) no . . .
C16 O3 Li1 O2 -65.9(4) no . . .
C16 O3 Li1 O2 123.6(4) no . . 2_656
C16 O3 Li1 O3 15.2(3) no . . 2_656
C16 O3 Li1 O4 -84.7(4) no . . .
C16 O3 Li1 O4 104.0(4) no . . 2_656
Li1 O3 C16 C16 -42.0(5) no . . 2_656
O2 O4 C13 C12 111.6(13) no . . .
O2 O4 C14 O2 0.0(6) no . . .
O2 O4 Li1 O1 -135.4(8) no . . .
O2 O4 Li1 O1 -40.7(8) no . . 2_656
O2 O4 Li1 O2 -0.0(6) no . . .
O2 O4 Li1 O2 -146.6(12) no . . 2_656
O2 O4 Li1 O3 131.7(8) no . . .
O2 O4 Li1 O3 54.1(8) no . . 2_656
C13 O4 C14 O2 -111.1(10) no . . .
C14 O4 C13 C12 -172.3(7) no . . .
C13 O4 Li1 O1 -20.3(6) no . . .
C13 O4 Li1 O1 74.5(7) no . . 2_656
C13 O4 Li1 O2 115.1(9) no . . .
C13 O4 Li1 O2 -31.5(14) no . . 2_656
C13 O4 Li1 O3 -113.2(7) no . . .
C13 O4 Li1 O3 169.2(7) no . . 2_656
Li1 O4 C13 C12 26.7(9) no . . .
C14 O4 Li1 O1 179.0(7) no . . .
C14 O4 Li1 O1 -86.3(7) no . . 2_656
C14 O4 Li1 O2 -45.6(6) no . . .
C14 O4 Li1 O2 167.8(9) no . . 2_656
C14 O4 Li1 O3 86.1(6) no . . .
C14 O4 Li1 O3 8.5(7) no . . 2_656
Li1 O4 C14 O2 49.0(6) no . . .
Rh1 C1 C2 C3 -177.4(3) no . . .
Rh1 C1 C6 C5 179.1(3) no . . .
C2 C1 C6 C5 0.4(7) no . . .
C6 C1 C2 C3 1.3(7) no . . .
C1 C2 C3 C4 -1.8(8) no . . .
C2 C3 C4 C5 0.6(8) no . . .
C3 C4 C5 C6 0.9(8) no . . .
C4 C5 C6 C1 -1.5(8) no . . .
Rh1 C7 C8 Rh1 0.0 no . . .
Rh1 C7 C8 C9 -103.7(4) no . . .
Rh1 C7 C10 C9 23.8(6) no . 2_655 2_655
C8 C7 C10 C9 -58.1(8) no . 2_655 2_655
C10 C7 C8 Rh1 102.3(5) no 2_655 . .
C10 C7 C8 C9 -1.4(8) no 2_655 . .
Rh1 C8 C9 C10 -0.3(6) no . . .
C7 C8 C9 C10 80.5(6) no . . .
C8 C9 C10 C7 -15.9(8) no . . 2_655
O1 C11 C17 O2 -48.9(10) no . . 2_656
O1 C12 C13 O4 -15.6(9) no . . .
O3 C16 C16 O3 55.6(5) no . 2_656 2_656
